data_7232985
loop_
_publ_author_name
'Heine, Miriam'
'Fink, Lothar'
'Schmidt, Martin U.'

_publ_section_title
;
 Coordination compounds built up from MIICl2 and 3-cyanopyridine: double
 chains, single chains and isolated complexes
;
_journal_issue 29
_journal_name_full CrystEngComm
_journal_page_first 4305
_journal_paper_doi 10.1039/C9CE00412B
_journal_volume 21
_journal_year 2019
_chemical_formula_iupac 'C12 H8 Cl2  N4 Ni'
_chemical_formula_moiety 'C12 H8 Cl2  N4 Ni'
_chemical_formula_structural 'C12 H8 Cl2  N4 Ni'
_chemical_formula_sum 'C12 H8 Cl2 N4 Ni'
_chemical_formula_weight 337.81
_chemical_name_common Catena-bis-chloro-di(3-cyanopyridine)nickelat(II)
_chemical_name_systematic
; 
catena-bis-chloro-di(3-cyanopyridine)nickelat(II)
;
_space_group_IT_number 9
_space_group_name_Hall 'C -2yc'
_space_group_name_H-M_alt 'C 1 c 1'
_symmetry_cell_setting monoclinic
_symmetry_space_group_name_Hall 'C -2yc'
_symmetry_space_group_name_H-M 'C 1 c 1'
_cell_angle_alpha 90
_cell_angle_beta 97.7149(35)
_cell_angle_gamma 90
_cell_formula_units_Z 4
_cell_length_a 3.583700(33)
_cell_length_b 27.28886(29)
_cell_length_c 13.18148(26)
_cell_measurement_temperature 298
_cell_volume 1277.42(3)
_computing_cell_refinement 'DASH (David <i> et al.</i> , 2004)'
_computing_data_collection 'STOE WINXPOW (STOE & Cie GmbH, 2004)'
_computing_data_reduction 'DASH (David <i>et al.</i>, 2004)'
_computing_molecular_graphics 'MERCURY (Macrea <i>et al.</i>)'
_computing_structure_refinement 'TOPAS (Coelho, 2018)'
_computing_structure_solution 'DASH (David <i>et al.</i>, 2004)'
_diffrn_ambient_temperature 298
_diffrn_detector STOE
_diffrn_detector_type 'lin psd'
_diffrn_measurement_device_type 'STOE Stadi-P'
_diffrn_radiation_monochromator 'primary focussing, Ge 111'
_diffrn_radiation_source 'X-ray tube'
_diffrn_radiation_type 'Cu K\a~1~'
_diffrn_radiation_wavelength 1.540598
_diffrn_source_target STOE
_diffrn_source_type STOE
_exptl_crystal_colour 'light yellow'
_exptl_crystal_density_diffrn 1.757
_pd_instr_location ' ?'
_pd_meas_2theta_range_inc 0.01
_pd_meas_2theta_range_max 59.99
_pd_meas_2theta_range_min 1
_pd_meas_number_of_points 5900
_pd_meas_scan_method step
_pd_proc_2theta_range_inc 0.01
_pd_proc_2theta_range_max 59.99
_pd_proc_2theta_range_min 1
_pd_proc_info_excluded_regions none
_pd_proc_ls_background_function 'Chebychev polynomial'
_pd_proc_ls_pref_orient_corr '[001]'
_pd_proc_ls_profile_function
;
modified spherical harmonics (Coelho, 2018)
;
_pd_proc_ls_prof_R_factor 0.02348
_pd_proc_ls_prof_wR_expected 0.02468
_pd_proc_ls_prof_wR_factor 0.03179
_pd_spec_mounting
;
Specimen was measured in a boro silicate glass capillary (Hilgenberg).
;
_pd_spec_mount_mode transmission
_refine_ls_extinction_method none
_refine_ls_goodness_of_fit_all 1.288
_refine_ls_hydrogen_treatment mixed
_refine_ls_matrix_type fullcycle
_refine_ls_number_constraints 3
_refine_ls_number_parameters 181
_refine_ls_number_restraints 56
_refine_ls_R_I_factor 1.9061
_refine_ls_weighting_details w=1/\s(Y~obs~)^2^
_refine_ls_weighting_scheme sigma
_cod_data_source_file c9ce00412b10.cif
_cod_data_source_block NiCl2(3-cypy)2
_cod_depositor_comments 'Adding full bibliography for 7232977--7232987.cif.'
_cod_original_cell_volume 1277.416(32)
_cod_original_sg_symbol_H-M 'C c'
_cod_original_formula_sum 'C12 H8 Cl2  N4 Ni'
_cod_database_code 7232985

loop_
_symmetry_equiv_pos_as_xyz
'x, -y, z+1/2'
'x, y, z'
'x+1/2, -y+1/2, z+1/2'
'x+1/2, y+1/2, z'

loop_
_atom_site_label
_atom_site_type_symbol
_atom_site_symmetry_multiplicity
_atom_site_fract_x
_atom_site_fract_y
_atom_site_fract_z
_atom_site_occupancy
_atom_site_B_iso_or_equiv
_atom_site_U_iso_or_equiv
Ni1 Ni 0 0.03926(82) 0.87650(17) 0.10048(76) 1 2.32234 0.02941
Cl2 Cl 0 0.4840(20) 0.90106(18) -0.01477(80) 1 2.32234 0.02941
Cl3 Cl 0 -0.3933(17) 0.85396(17) 0.22231(81) 1 2.32234 0.02941
N4 N 0 0.0365(10) 0.80372(16) 0.03739(29) 1 2.32234 0.02941
N5 N 0 0.0833(10) 0.94642(16) 0.15988(29) 1 2.32234 0.02941
C6 C 0 0.0646(11) 0.76658(12) 0.10247(27) 1 2.32234 0.02941
C7 C 0 0.0249(11) 0.79443(13) -0.06275(26) 1 2.32234 0.02941
C8 C 0 0.1782(11) 0.95400(13) 0.26048(26) 1 2.32234 0.02941
C9 C 0 0.0305(12) 0.98426(12) 0.09643(27) 1 2.32234 0.02941
C10 C 0 0.0829(11) 0.71771(13) 0.07210(27) 1 2.32234 0.02941
H11 H 0 0.0759(58) 0.77469(54) 0.1741(13) 1 2.786808 0.03530
C12 C 0 0.0459(11) 0.74740(13) -0.09706(27) 1 2.32234 0.02941
H13 H 0 -0.0100(67) 0.82103(60) -0.1123(14) 1 2.786808 0.03530
C14 C 0 0.2282(11) 1.00037(13) 0.29967(26) 1 2.32234 0.02941
H15 H 0 0.2054(66) 0.92657(60) 0.3073(13) 1 2.786808 0.03530
C16 C 0 0.0722(11) 1.03189(13) 0.13002(27) 1 2.32234 0.02941
H17 H 0 -0.0345(55) 0.97774(57) 0.0243(12) 1 2.786808 0.03530
C18 C 0 0.0783(12) 0.70795(12) -0.03008(26) 1 2.32234 0.02941
C19 C 0 0.1181(15) 0.67815(15) 0.14371(36) 1 2.32234 0.02941
H20 H 0 0.0446(53) 0.74297(91) -0.1698(13) 1 2.786808 0.03530
C21 C 0 0.1740(12) 1.04058(12) 0.23339(27) 1 2.32234 0.02941
H22 H 0 0.3045(52) 1.00334(95) 0.3734(13) 1 2.786808 0.03530
C23 C 0 0.0134(15) 1.07019(15) 0.05610(35) 1 2.32234 0.02941
H24 H 0 0.0870(68) 0.67346(52) -0.0517(16) 1 2.786808 0.03530
N25 N 0 0.1649(26) 0.64795(19) 0.20303(44) 1 2.32234 0.02941
H26 H 0 0.1968(60) 1.07498(53) 0.2559(16) 1 2.786808 0.03530
N27 N 0 -0.0304(24) 1.09999(21) -0.00531(50) 1 2.32234 0.02941

loop_
_atom_type_symbol
_atom_type_description
_atom_type_scat_source
C C 'International Tables Vol C Table 6.1.1.4'
H H 'International Tables Vol C Table 6.1.1.4'
Ni Ni 'International Tables Vol C Table 6.1.1.4'
Cl Cl 'International Tables Vol C Table 6.1.1.4'
N N 'International Tables Vol C Table 6.1.1.4'

loop_
_geom_angle_atom_site_label_1
_geom_angle_atom_site_label_2
_geom_angle_atom_site_label_3
_geom_angle
Cl2 Ni1 Cl3 177.33(17)
Cl2 Ni1 N4 88.84(16)
Cl2 Ni1 N5 87.7(2)
Cl3 Ni1 N4 92.9(2)
Cl3 Ni1 N5 90.69(16)
N4 Ni1 N5 175.8(2)
Ni1 N4 C6 117.42(23)
Ni1 N4 C7 123.6(4)
C6 N4 C7 118.93(38)
Ni1 N5 C8 121.0(4)
Ni1 N5 C9 118.9(4)
C8 N5 C9 119.96(38)
N4 C6 C10 123.22(37)
N4 C6 H11 116.64(93)
C10 C6 H11 120.13(93)
N4 C7 C12 120.57(35)
N4 C7 H13 120.3(11)
C12 C7 H13 119.1(11)
N5 C8 C14 121.28(34)
N5 C8 H15 120.1(10)
C14 C8 H15 118.6(11)
N5 C9 C16 122.19(34)
N5 C9 H17 118.3(10)
C16 C9 H17 119.5(10)
C6 C10 C18 118.20(32)
C6 C10 C19 122.38(35)
C18 C10 C19 119.39(33)
C7 C12 C18 121.46(33)
C7 C12 H20 117.0(15)
C18 C12 H20 121.6(15)
C8 C14 C21 119.26(32)
C9 C16 C21 118.85(32)
C9 C16 C23 118.27(33)
C21 C16 C23 122.88(33)
C10 C18 C12 117.61(32)
C10 C18 H24 118.2(12)
C12 C18 H24 124.1(12)
C10 C19 N25 176.04(53)
C14 C21 C16 118.45(31)
C8 C14 H22 117.2(15)
C21 C14 H22 123.5(15)
C14 C21 H26 124.1(12)
C16 C21 H26 117.4(11)
C16 C23 N27 177.94(64)

loop_
_geom_bond_atom_site_label_1
_geom_bond_atom_site_label_2
_geom_bond_distance
Ni1 Cl2 2.439(12)
Ni1 Cl3 2.455(12)
Ni1 N4 2.153(7)
Ni1 N5 2.060(7)
N4 C6 1.3229(54)
N4 C7 1.3390(52)
N5 C8 1.3398(51)
N5 C9 1.3264(53)
C6 C10 1.3964(48)
C6 H11 0.965(18)
C7 C12 1.3658(50)
C7 H13 0.974(17)
C8 C14 1.3693(49)
C8 H15 0.967(17)
C9 C16 1.3748(48)
C9 H17 0.964(16)
C10 C18 1.3708(50)
C10 C19 1.4286(56)
C12 C18 1.3871(49)
C12 H20 0.966(17)
C14 C21 1.3998(48)
C14 H22 0.977(18)
C16 C21 1.3830(49)
C16 C23 1.4250(55)
C18 H24 0.985(15)
C19 N25 1.1325(69)
C21 H26 0.984(16)
C23 N27 1.1437(74)
